data_2229030
loop_
_publ_author_name
'Dutkiewicz, Grzegorz'
'Narayana, B.'
'Veena, K.'
'Yathirajan, H. S.'
'Kubicki, Maciej'

_publ_section_title
;
 (1<i>RS</i>,6<i>SR</i>)-Ethyl
 4-(2,4-dichlorophenyl)-6-(4-fluorophenyl)-2-oxocyclohex-3-ene-1-carboxylate
;
_journal_coeditor_code DN2651
_journal_issue 2
_journal_name_full 'Acta Crystallographica Section E'
_journal_page_first o445
_journal_page_last o446
_journal_paper_doi 10.1107/S160053681100184X
_journal_volume 67
_journal_year 2011
_chemical_formula_iupac 'C21 H17 Cl2 F O3'
_chemical_formula_moiety 'C21 H17 Cl2 F O3'
_chemical_formula_sum 'C21 H17 Cl2 F O3'
_chemical_formula_weight 407.25
_chemical_name_systematic
;
(1<i>RS</i>,6<i>SR</i>)-Ethyl
4-(2,4-dichlorophenyl)-6-(4-fluorophenyl)-2-oxocyclohex-3-ene-1-carboxylate
;
_space_group_IT_number 29
_symmetry_cell_setting orthorhombic
_symmetry_space_group_name_Hall 'P 2c -2ac'
_symmetry_space_group_name_H-M 'P c a 21'
_atom_sites_solution_hydrogens geom
_atom_sites_solution_primary direct
_atom_sites_solution_secondary difmap
_audit_creation_method SHELXL-97
_cell_angle_alpha 90.00
_cell_angle_beta 90.00
_cell_angle_gamma 90.00
_cell_formula_units_Z 8
_cell_length_a 32.321(5)
_cell_length_b 5.437(2)
_cell_length_c 22.309(3)
_cell_measurement_reflns_used 3531
_cell_measurement_temperature 295(2)
_cell_measurement_theta_max 26.9036
_cell_measurement_theta_min 2.8079
_cell_volume 3920.3(17)
_computing_cell_refinement 'CrysAlis PRO (Oxford Diffraction, 2009)'
_computing_data_collection 'CrysAlis PRO (Oxford Diffraction, 2009)'
_computing_data_reduction 'CrysAlis PRO (Oxford Diffraction, 2009)'
_computing_molecular_graphics 'SHELXTL (Sheldrick, 2008) and <i>Mercury</i> (Macrae <i>et al.</i>, 2008)'
_computing_publication_material 'SHELXL97 (Sheldrick, 2008)'
_computing_structure_refinement 'SHELXL97 (Sheldrick, 2008)'
_computing_structure_solution 'SIR92 (Altomare <i>et al.</i>, 1993)'
_diffrn_ambient_temperature 295(2)
_diffrn_detector_area_resol_mean 16.1544
_diffrn_measured_fraction_theta_full 0.998
_diffrn_measured_fraction_theta_max 0.909
_diffrn_measurement_device_type 'Oxford Diffraction Xcalibur Eos'
_diffrn_measurement_method \w
_diffrn_radiation_monochromator graphite
_diffrn_radiation_source 'Enhance (Mo) X-ray Source'
_diffrn_radiation_type MoK\a
_diffrn_radiation_wavelength 0.71073
_diffrn_reflns_av_R_equivalents 0.0223
_diffrn_reflns_av_sigmaI/netI 0.0267
_diffrn_reflns_limit_h_max 26
_diffrn_reflns_limit_h_min -40
_diffrn_reflns_limit_k_max 5
_diffrn_reflns_limit_k_min -6
_diffrn_reflns_limit_l_max 28
_diffrn_reflns_limit_l_min -10
_diffrn_reflns_number 7901
_diffrn_reflns_theta_full 25.00
_diffrn_reflns_theta_max 26.91
_diffrn_reflns_theta_min 3.11
_exptl_absorpt_coefficient_mu 0.359
_exptl_absorpt_correction_T_max 1.00000
_exptl_absorpt_correction_T_min 0.81877
_exptl_absorpt_correction_type multi-scan
_exptl_absorpt_process_details
;
(CrysAlis PRO; Oxford Diffraction, 2009)
;
_exptl_crystal_colour colourless
_exptl_crystal_density_diffrn 1.380
_exptl_crystal_density_method 'not measured'
_exptl_crystal_description prism
_exptl_crystal_F_000 1680
_exptl_crystal_size_max 0.35
_exptl_crystal_size_mid 0.3
_exptl_crystal_size_min 0.2
_refine_diff_density_max 0.168
_refine_diff_density_min -0.215
_refine_ls_abs_structure_details 'Flack (1983), 623 Friedel pairs'
_refine_ls_abs_structure_Flack 0.03(6)
_refine_ls_extinction_method none
_refine_ls_goodness_of_fit_ref 1.008
_refine_ls_hydrogen_treatment constr
_refine_ls_matrix_type full
_refine_ls_number_parameters 487
_refine_ls_number_reflns 4968
_refine_ls_number_restraints 1
_refine_ls_restrained_S_all 1.008
_refine_ls_R_factor_all 0.0593
_refine_ls_R_factor_gt 0.0392
_refine_ls_shift/su_max 0.000
_refine_ls_shift/su_mean 0.000
_refine_ls_structure_factor_coef Fsqd
_refine_ls_weighting_details 'calc w=1/[\s^2^(Fo^2^)+(0.0609P)^2^+0.1808P] where P=(Fo^2^+2Fc^2^)/3'
_refine_ls_weighting_scheme calc
_refine_ls_wR_factor_gt 0.0970
_refine_ls_wR_factor_ref 0.1044
_reflns_number_gt 3654
_reflns_number_total 4968
_reflns_threshold_expression I>2\s(I)
_cod_data_source_file dn2651.cif
_cod_data_source_block I
_cod_database_code 2229030
_cod_database_fobs_code 2229030

loop_
_symmetry_equiv_pos_as_xyz
'x, y, z'
'-x, -y, z+1/2'
'-x+1/2, y, z+1/2'
'x+1/2, -y, z'

loop_
_atom_site_type_symbol
_atom_site_label
_atom_site_fract_x
_atom_site_fract_y
_atom_site_fract_z
_atom_site_U_iso_or_equiv
_atom_site_adp_type
_atom_site_calc_flag
_atom_site_refinement_flags
_atom_site_occupancy
_atom_site_disorder_assembly
_atom_site_disorder_group
C C1A 0.22407(10) 0.3769(5) 0.53563(17) 0.0409(9) Uani d . 1 . .
H H1A 0.2266 0.5312 0.5580 0.049 Uiso calc R 1 . .
C C11A 0.22528(11) 0.1675(6) 0.5794(2) 0.0463(9) Uani d . 1 . .
O O12A 0.23719(10) -0.0345(5) 0.56771(18) 0.0785(11) Uani d . 1 . .
O O13A 0.21037(9) 0.2333(5) 0.63242(13) 0.0648(8) Uani d . 1 . .
C C14A 0.20292(17) 0.0368(10) 0.6764(3) 0.0859(17) Uani d . 1 . .
H H14B 0.2234 -0.0916 0.6711 0.103 Uiso calc R 1 . .
H H14A 0.2060 0.1029 0.7165 0.103 Uiso calc R 1 . .
C C15A 0.1625(2) -0.0664(13) 0.6699(4) 0.136(3) Uani d . 1 . .
H H15C 0.1587 -0.1952 0.6988 0.203 Uiso calc R 1 . .
H H15B 0.1594 -0.1324 0.6302 0.203 Uiso calc R 1 . .
H H15A 0.1421 0.0593 0.6763 0.203 Uiso calc R 1 . .
C C2A 0.18159(11) 0.3711(7) 0.5059(2) 0.0497(10) Uani d . 1 . .
O O2A 0.15239(8) 0.2667(7) 0.52946(16) 0.0846(10) Uani d . 1 . .
C C3A 0.17750(12) 0.4878(7) 0.4485(2) 0.0516(11) Uani d . 1 . .
H H3A 0.1513 0.4964 0.4313 0.062 Uiso calc R 1 . .
C C4A 0.20962(11) 0.5856(6) 0.41828(19) 0.0447(9) Uani d . 1 . .
C C41A 0.20272(11) 0.7015(7) 0.35944(19) 0.0477(9) Uani d . 1 . .
C C42A 0.22106(12) 0.6212(7) 0.3069(2) 0.0540(10) Uani d . 1 . .
Cl Cl1 0.25473(4) 0.3717(2) 0.30848(6) 0.0799(4) Uani d . 1 . .
C C43A 0.21185(15) 0.7226(9) 0.2522(2) 0.0673(12) Uani d . 1 . .
H H43A 0.2239 0.6621 0.2173 0.081 Uiso calc R 1 . .
C C44A 0.18395(15) 0.9189(10) 0.2500(2) 0.0700(13) Uani d . 1 . .
Cl Cl2 0.17416(5) 1.0573(3) 0.18186(7) 0.1044(5) Uani d . 1 . .
C C45A 0.16521(15) 1.0065(8) 0.3010(3) 0.0633(13) Uani d . 1 . .
H H45A 0.1469 1.1383 0.2991 0.076 Uiso calc R 1 . .
C C46A 0.17414(13) 0.8947(7) 0.3547(2) 0.0566(11) Uani d . 1 . .
H H46A 0.1607 0.9491 0.3891 0.068 Uiso calc R 1 . .
C C5A 0.25213(12) 0.5828(7) 0.44552(19) 0.0474(10) Uani d . 1 . .
H H5A2 0.2567 0.7363 0.4667 0.057 Uiso calc R 1 . .
H H5A1 0.2725 0.5716 0.4138 0.057 Uiso calc R 1 . .
C C6A 0.25821(10) 0.3685(6) 0.48896(18) 0.0418(9) Uani d . 1 . .
H H6A 0.2546 0.2163 0.4660 0.050 Uiso calc R 1 . .
C C61A 0.30183(10) 0.3660(6) 0.51423(19) 0.0425(9) Uani d . 1 . .
C C62A 0.31576(12) 0.5423(7) 0.5529(2) 0.0570(12) Uani d . 1 . .
H H62A 0.2978 0.6665 0.5651 0.068 Uiso calc R 1 . .
C C63A 0.35596(13) 0.5401(8) 0.5743(2) 0.0620(13) Uani d . 1 . .
H H63A 0.3649 0.6597 0.6012 0.074 Uiso calc R 1 . .
C C64A 0.38220(12) 0.3607(8) 0.5556(2) 0.0627(12) Uani d . 1 . .
F F64A 0.42207(8) 0.3609(5) 0.57554(17) 0.0988(10) Uani d . 1 . .
C C65A 0.37003(12) 0.1817(7) 0.5177(3) 0.0659(13) Uani d . 1 . .
H H65A 0.3883 0.0587 0.5058 0.079 Uiso calc R 1 . .
C C66A 0.32956(12) 0.1856(6) 0.4969(2) 0.0564(12) Uani d . 1 . .
H H66A 0.3209 0.0637 0.4705 0.068 Uiso calc R 1 . .
C C1B 0.02150(9) 0.1586(5) 0.37208(15) 0.0346(8) Uani d . 1 . .
H H1B 0.0196 0.0045 0.3495 0.042 Uiso calc R 1 . .
C C11B 0.01996(11) 0.3699(6) 0.32869(18) 0.0408(9) Uani d . 1 . .
O O12B 0.00830(9) 0.5711(4) 0.34190(15) 0.0625(8) Uani d . 1 . .
O O13B 0.03490(8) 0.3092(4) 0.27537(12) 0.0524(7) Uani d . 1 . .
C C14B 0.04194(15) 0.5093(9) 0.2334(2) 0.0734(15) Uani d . 1 . .
H H14D 0.0204 0.6317 0.2383 0.088 Uiso calc R 1 . .
H H14C 0.0402 0.4463 0.1928 0.088 Uiso calc R 1 . .
C C15B 0.08209(16) 0.6252(11) 0.2421(3) 0.106(2) Uani d . 1 . .
H H15F 0.0853 0.7570 0.2139 0.159 Uiso calc R 1 . .
H H15E 0.1036 0.5058 0.2360 0.159 Uiso calc R 1 . .
H H15D 0.0838 0.6891 0.2821 0.159 Uiso calc R 1 . .
C C2B 0.06349(11) 0.1693(7) 0.40262(19) 0.0467(9) Uani d . 1 . .
O O2B 0.09266(8) 0.2748(7) 0.37863(15) 0.0812(10) Uani d . 1 . .
C C3B 0.06712(12) 0.0550(7) 0.4612(2) 0.0485(10) Uani d . 1 . .
H H3B 0.0930 0.0522 0.4795 0.058 Uiso calc R 1 . .
C C4B 0.03570(11) -0.0449(6) 0.48991(17) 0.0397(9) Uani d . 1 . .
C C41B 0.04318(11) -0.1577(6) 0.54973(17) 0.0433(9) Uani d . 1 . .
C C42B 0.02475(12) -0.0741(7) 0.60187(19) 0.0480(9) Uani d . 1 . .
Cl Cl3 -0.01039(4) 0.1688(2) 0.59999(5) 0.0698(3) Uani d . 1 . .
C C43B 0.03397(13) -0.1748(8) 0.65697(19) 0.0594(11) Uani d . 1 . .
H H43B 0.0214 -0.1154 0.6916 0.071 Uiso calc R 1 . .
C C44B 0.06171(13) -0.3624(8) 0.65981(19) 0.0614(12) Uani d . 1 . .
Cl Cl4 0.07341(5) -0.4881(4) 0.72951(7) 0.1039(6) Uani d . 1 . .
C C45B 0.08083(14) -0.4530(8) 0.6099(3) 0.0662(14) Uani d . 1 . .
H H45B 0.0996 -0.5819 0.6128 0.079 Uiso calc R 1 . .
C C46B 0.07155(13) -0.3481(7) 0.55472(19) 0.0529(10) Uani d . 1 . .
H H46B 0.0846 -0.4067 0.5204 0.063 Uiso calc R 1 . .
C C5B -0.00690(11) -0.0492(6) 0.46257(18) 0.0399(9) Uani d . 1 . .
H H5B2 -0.0274 -0.0407 0.4942 0.048 Uiso calc R 1 . .
H H5B1 -0.0108 -0.2034 0.4414 0.048 Uiso calc R 1 . .
C C6B -0.01359(10) 0.1638(6) 0.41921(17) 0.0362(8) Uani d . 1 . .
H H6B -0.0108 0.3168 0.4421 0.043 Uiso calc R 1 . .
C C61B -0.05667(10) 0.1587(5) 0.39310(17) 0.0358(8) Uani d . 1 . .
C C62B -0.06974(12) -0.0247(7) 0.3548(2) 0.0532(12) Uani d . 1 . .
H H62B -0.0509 -0.1425 0.3419 0.064 Uiso calc R 1 . .
C C63B -0.11069(13) -0.0373(8) 0.3350(3) 0.0627(14) Uani d . 1 . .
H H63B -0.1193 -0.1647 0.3102 0.075 Uiso calc R 1 . .
C C64B -0.13764(11) 0.1402(7) 0.3528(2) 0.0561(11) Uani d . 1 . .
F F64B -0.17754(7) 0.1264(5) 0.33395(15) 0.0911(10) Uani d . 1 . .
C C65B -0.12601(12) 0.3256(7) 0.3897(2) 0.0640(12) Uani d . 1 . .
H H65B -0.1449 0.4450 0.4015 0.077 Uiso calc R 1 . .
C C66B -0.08547(11) 0.3338(7) 0.4094(2) 0.0525(10) Uani d . 1 . .
H H66B -0.0774 0.4616 0.4345 0.063 Uiso calc R 1 . .

loop_
_atom_site_aniso_label
_atom_site_aniso_U_11
_atom_site_aniso_U_22
_atom_site_aniso_U_33
_atom_site_aniso_U_12
_atom_site_aniso_U_13
_atom_site_aniso_U_23
C1A 0.0400(19) 0.0308(16) 0.052(2) -0.0004(15) 0.0038(19) -0.0023(16)
C11A 0.038(2) 0.0391(19) 0.062(3) -0.0008(16) 0.000(2) -0.0020(19)
O12A 0.089(2) 0.0401(14) 0.107(3) 0.0084(15) 0.029(2) 0.0090(17)
O13A 0.082(2) 0.0605(17) 0.0519(19) -0.0128(16) 0.0012(16) 0.0016(15)
C14A 0.095(4) 0.103(4) 0.060(4) -0.021(3) -0.013(3) 0.031(3)
C15A 0.103(5) 0.167(6) 0.137(7) -0.047(5) 0.005(5) 0.077(6)
C2A 0.0354(19) 0.058(2) 0.056(3) -0.0026(18) 0.008(2) 0.004(2)
O2A 0.0455(16) 0.135(3) 0.074(2) -0.0228(18) 0.0031(17) 0.035(2)
C3A 0.0313(19) 0.066(2) 0.057(3) -0.0032(18) 0.005(2) 0.002(2)
C4A 0.040(2) 0.0462(19) 0.047(3) -0.0027(17) 0.0054(19) -0.0025(18)
C41A 0.042(2) 0.055(2) 0.047(2) -0.0127(19) 0.0044(19) -0.0013(19)
C42A 0.052(2) 0.057(2) 0.053(3) -0.017(2) 0.003(2) -0.007(2)
Cl1 0.0790(8) 0.0732(7) 0.0875(9) 0.0024(6) 0.0178(8) -0.0225(7)
C43A 0.070(3) 0.076(3) 0.056(3) -0.029(3) 0.012(2) -0.011(3)
C44A 0.068(3) 0.089(3) 0.054(3) -0.032(3) -0.011(3) 0.018(3)
Cl2 0.1222(13) 0.1320(11) 0.0591(10) -0.0232(10) -0.0130(10) 0.0306(9)
C45A 0.056(3) 0.077(3) 0.057(3) -0.003(2) -0.001(3) 0.014(2)
C46A 0.053(2) 0.064(2) 0.053(3) -0.003(2) 0.006(2) 0.004(2)
C5A 0.0400(19) 0.0478(19) 0.054(3) -0.0066(18) 0.002(2) 0.0022(19)
C6A 0.040(2) 0.0335(17) 0.051(2) -0.0023(15) 0.0024(18) -0.0063(17)
C61A 0.0406(19) 0.0340(17) 0.053(2) 0.0003(15) 0.0065(19) 0.0057(17)
C62A 0.048(2) 0.0451(19) 0.078(4) 0.0075(18) -0.004(3) -0.006(2)
C63A 0.056(3) 0.061(2) 0.069(4) 0.004(2) -0.013(3) -0.005(2)
C64A 0.035(2) 0.066(3) 0.087(4) 0.005(2) -0.007(2) 0.019(3)
F64A 0.0455(14) 0.114(2) 0.137(3) 0.0075(15) -0.0203(17) 0.003(2)
C65A 0.039(2) 0.055(2) 0.103(4) 0.0128(19) 0.012(3) 0.005(3)
C66A 0.049(2) 0.0389(19) 0.081(3) -0.0014(18) 0.011(2) -0.009(2)
C1B 0.0366(18) 0.0299(15) 0.037(2) 0.0013(14) 0.0045(16) -0.0012(15)
C11B 0.042(2) 0.0353(18) 0.045(2) -0.0052(16) 0.0034(18) 0.0031(16)
O12B 0.0744(19) 0.0343(14) 0.079(2) 0.0055(13) 0.0166(18) 0.0016(14)
O13B 0.0641(17) 0.0537(15) 0.0394(15) -0.0038(14) 0.0094(14) 0.0091(13)
C14B 0.081(3) 0.087(3) 0.051(3) -0.009(3) 0.011(3) 0.031(2)
C15B 0.080(4) 0.129(5) 0.109(5) -0.039(4) -0.002(4) 0.047(4)
C2B 0.036(2) 0.055(2) 0.049(2) -0.0001(18) 0.0026(19) 0.0060(19)
O2B 0.0388(15) 0.134(3) 0.070(2) -0.0208(18) -0.0048(15) 0.040(2)
C3B 0.038(2) 0.067(2) 0.041(3) -0.0034(19) -0.0054(19) 0.006(2)
C4B 0.044(2) 0.0414(18) 0.034(2) -0.0045(17) -0.0003(17) -0.0007(16)
C41B 0.044(2) 0.0466(18) 0.039(2) -0.0064(17) -0.0003(18) 0.0050(17)
C42B 0.050(2) 0.0528(19) 0.041(2) -0.0140(19) 0.008(2) -0.003(2)
Cl3 0.0777(8) 0.0692(6) 0.0624(7) 0.0108(6) 0.0090(6) -0.0134(6)
C43B 0.059(2) 0.084(3) 0.035(2) -0.014(2) 0.006(2) 0.002(2)
C44B 0.060(3) 0.086(3) 0.038(3) -0.011(3) -0.004(2) 0.021(2)
Cl4 0.0914(10) 0.1618(14) 0.0586(10) -0.0019(10) -0.0095(8) 0.0507(9)
C45B 0.058(3) 0.073(3) 0.068(4) 0.005(2) -0.002(3) 0.021(3)
C46B 0.051(2) 0.066(2) 0.041(2) 0.000(2) 0.0036(19) 0.009(2)
C5B 0.0385(19) 0.0465(18) 0.035(2) -0.0061(17) 0.0018(17) -0.0001(17)
C6B 0.0351(18) 0.0352(16) 0.038(2) -0.0022(15) 0.0057(16) -0.0082(15)
C61B 0.0369(17) 0.0279(14) 0.042(2) 0.0009(14) 0.0040(17) 0.0009(15)
C62B 0.047(2) 0.050(2) 0.063(3) 0.0185(18) -0.009(2) -0.019(2)
C63B 0.049(2) 0.063(3) 0.076(4) 0.000(2) -0.019(3) -0.023(2)
C64B 0.037(2) 0.063(2) 0.069(3) 0.006(2) -0.004(2) -0.001(2)
F64B 0.0406(13) 0.107(2) 0.126(3) 0.0133(14) -0.0186(16) -0.0152(19)
C65B 0.042(2) 0.053(2) 0.097(4) 0.0104(19) 0.012(3) -0.007(2)
C66B 0.040(2) 0.0432(19) 0.074(3) 0.0001(17) 0.013(2) -0.012(2)

loop_
_atom_type_symbol
_atom_type_description
_atom_type_scat_dispersion_real
_atom_type_scat_dispersion_imag
_atom_type_scat_source
C C 0.0033 0.0016 'International Tables Vol C Tables 4.2.6.8 and 6.1.1.4'
H H 0.0000 0.0000 'International Tables Vol C Tables 4.2.6.8 and 6.1.1.4'
O O 0.0106 0.0060 'International Tables Vol C Tables 4.2.6.8 and 6.1.1.4'
F F 0.0171 0.0103 'International Tables Vol C Tables 4.2.6.8 and 6.1.1.4'
Cl Cl 0.1484 0.1585 'International Tables Vol C Tables 4.2.6.8 and 6.1.1.4'

loop_
_geom_angle_atom_site_label_1
_geom_angle_atom_site_label_2
_geom_angle_atom_site_label_3
_geom_angle_site_symmetry_1
_geom_angle_site_symmetry_3
_geom_angle
_geom_angle_publ_flag
C11A C1A C6A . . 113.9(3) ?
C11A C1A C2A . . 106.9(3) ?
C6A C1A C2A . . 110.8(3) ?
C11A C1A H1A . . 108.4 ?
C6A C1A H1A . . 108.4 ?
C2A C1A H1A . . 108.4 ?
O12A C11A O13A . . 124.1(4) ?
O12A C11A C1A . . 124.4(4) ?
O13A C11A C1A . . 111.5(3) ?
C11A O13A C14A . . 117.3(4) ?
C15A C14A O13A . . 111.6(5) ?
C15A C14A H14B . . 109.3 ?
O13A C14A H14B . . 109.3 ?
C15A C14A H14A . . 109.3 ?
O13A C14A H14A . . 109.3 ?
H14B C14A H14A . . 108.0 ?
C14A C15A H15C . . 109.5 ?
C14A C15A H15B . . 109.5 ?
H15C C15A H15B . . 109.5 ?
C14A C15A H15A . . 109.5 ?
H15C C15A H15A . . 109.5 ?
H15B C15A H15A . . 109.5 ?
O2A C2A C3A . . 121.2(4) ?
O2A C2A C1A . . 121.3(4) ?
C3A C2A C1A . . 117.5(3) ?
C4A C3A C2A . . 123.4(4) ?
C4A C3A H3A . . 118.3 ?
C2A C3A H3A . . 118.3 ?
C3A C4A C41A . . 119.9(4) ?
C3A C4A C5A . . 119.9(4) ?
C41A C4A C5A . . 120.2(3) ?
C42A C41A C46A . . 117.0(4) ?
C42A C41A C4A . . 123.7(4) ?
C46A C41A C4A . . 119.2(4) ?
C43A C42A C41A . . 122.3(4) ?
C43A C42A Cl1 . . 117.8(4) ?
C41A C42A Cl1 . . 119.8(3) ?
C42A C43A C44A . . 118.5(4) ?
C42A C43A H43A . . 120.8 ?
C44A C43A H43A . . 120.8 ?
C45A C44A C43A . . 121.4(4) ?
C45A C44A Cl2 . . 119.8(4) ?
C43A C44A Cl2 . . 118.7(4) ?
C44A C45A C46A . . 118.4(4) ?
C44A C45A H45A . . 120.8 ?
C46A C45A H45A . . 120.8 ?
C45A C46A C41A . . 122.4(4) ?
C45A C46A H46A . . 118.8 ?
C41A C46A H46A . . 118.8 ?
C4A C5A C6A . . 112.4(3) ?
C4A C5A H5A2 . . 109.1 ?
C6A C5A H5A2 . . 109.1 ?
C4A C5A H5A1 . . 109.1 ?
C6A C5A H5A1 . . 109.1 ?
H5A2 C5A H5A1 . . 107.8 ?
C1A C6A C61A . . 114.9(3) ?
C1A C6A C5A . . 108.6(3) ?
C61A C6A C5A . . 111.2(3) ?
C1A C6A H6A . . 107.3 ?
C61A C6A H6A . . 107.3 ?
C5A C6A H6A . . 107.3 ?
C62A C61A C66A . . 117.4(4) ?
C62A C61A C6A . . 122.3(3) ?
C66A C61A C6A . . 120.2(3) ?
C61A C62A C63A . . 121.4(4) ?
C61A C62A H62A . . 119.3 ?
C63A C62A H62A . . 119.3 ?
C64A C63A C62A . . 119.1(4) ?
C64A C63A H63A . . 120.5 ?
C62A C63A H63A . . 120.5 ?
C65A C64A C63A . . 122.0(4) ?
C65A C64A F64A . . 118.8(4) ?
C63A C64A F64A . . 119.3(4) ?
C64A C65A C66A . . 118.3(4) ?
C64A C65A H65A . . 120.9 ?
C66A C65A H65A . . 120.9 ?
C61A C66A C65A . . 121.8(4) ?
C61A C66A H66A . . 119.1 ?
C65A C66A H66A . . 119.1 ?
C11B C1B C2B . . 106.8(3) ?
C11B C1B C6B . . 113.5(3) ?
C2B C1B C6B . . 110.4(3) ?
C11B C1B H1B . . 108.6 ?
C2B C1B H1B . . 108.6 ?
C6B C1B H1B . . 108.6 ?
O12B C11B O13B . . 124.4(3) ?
O12B C11B C1B . . 123.5(4) ?
O13B C11B C1B . . 112.1(3) ?
C11B O13B C14B . . 116.7(3) ?
O13B C14B C15B . . 112.2(4) ?
O13B C14B H14D . . 109.2 ?
C15B C14B H14D . . 109.2 ?
O13B C14B H14C . . 109.2 ?
C15B C14B H14C . . 109.2 ?
H14D C14B H14C . . 107.9 ?
C14B C15B H15F . . 109.5 ?
C14B C15B H15E . . 109.5 ?
H15F C15B H15E . . 109.5 ?
C14B C15B H15D . . 109.5 ?
H15F C15B H15D . . 109.5 ?
H15E C15B H15D . . 109.5 ?
O2B C2B C3B . . 122.0(4) ?
O2B C2B C1B . . 120.6(4) ?
C3B C2B C1B . . 117.4(3) ?
C4B C3B C2B . . 123.5(4) ?
C4B C3B H3B . . 118.3 ?
C2B C3B H3B . . 118.3 ?
C3B C4B C41B . . 118.7(4) ?
C3B C4B C5B . . 120.9(4) ?
C41B C4B C5B . . 120.3(3) ?
C42B C41B C46B . . 117.5(4) ?
C42B C41B C4B . . 123.3(3) ?
C46B C41B C4B . . 119.1(4) ?
C43B C42B C41B . . 121.8(4) ?
C43B C42B Cl3 . . 117.6(3) ?
C41B C42B Cl3 . . 120.6(3) ?
C44B C43B C42B . . 118.8(4) ?
C44B C43B H43B . . 120.6 ?
C42B C43B H43B . . 120.6 ?
C43B C44B C45B . . 122.1(4) ?
C43B C44B Cl4 . . 118.7(4) ?
C45B C44B Cl4 . . 119.2(4) ?
C44B C45B C46B . . 118.5(4) ?
C44B C45B H45B . . 120.8 ?
C46B C45B H45B . . 120.8 ?
C41B C46B C45B . . 121.3(4) ?
C41B C46B H46B . . 119.3 ?
C45B C46B H46B . . 119.3 ?
C4B C5B C6B . . 112.0(3) ?
C4B C5B H5B2 . . 109.2 ?
C6B C5B H5B2 . . 109.2 ?
C4B C5B H5B1 . . 109.2 ?
C6B C5B H5B1 . . 109.2 ?
H5B2 C5B H5B1 . . 107.9 ?
C61B C6B C5B . . 111.2(3) ?
C61B C6B C1B . . 114.4(3) ?
C5B C6B C1B . . 108.3(3) ?
C61B C6B H6B . . 107.6 ?
C5B C6B H6B . . 107.6 ?
C1B C6B H6B . . 107.6 ?
C62B C61B C66B . . 117.1(3) ?
C62B C61B C6B . . 122.3(3) ?
C66B C61B C6B . . 120.5(3) ?
C61B C62B C63B . . 121.4(3) ?
C61B C62B H62B . . 119.3 ?
C63B C62B H62B . . 119.3 ?
C64B C63B C62B . . 118.7(4) ?
C64B C63B H63B . . 120.6 ?
C62B C63B H63B . . 120.6 ?
C65B C64B F64B . . 119.5(4) ?
C65B C64B C63B . . 121.9(4) ?
F64B C64B C63B . . 118.6(4) ?
C64B C65B C66B . . 118.7(4) ?
C64B C65B H65B . . 120.6 ?
C66B C65B H65B . . 120.6 ?
C61B C66B C65B . . 122.2(4) ?
C61B C66B H66B . . 118.9 ?
C65B C66B H66B . . 118.9 ?

loop_
_geom_bond_atom_site_label_1
_geom_bond_atom_site_label_2
_geom_bond_site_symmetry_2
_geom_bond_distance
_geom_bond_publ_flag
C1A C11A . 1.501(5) ?
C1A C6A . 1.518(5) ?
C1A C2A . 1.525(5) ?
C1A H1A . 0.9800 ?
C11A O12A . 1.193(4) ?
C11A O13A . 1.326(5) ?
O13A C14A . 1.470(5) ?
C14A C15A . 1.431(7) ?
C14A H14B . 0.9700 ?
C14A H14A . 0.9700 ?
C15A H15C . 0.9600 ?
C15A H15B . 0.9600 ?
C15A H15A . 0.9600 ?
C2A O2A . 1.220(4) ?
C2A C3A . 1.435(6) ?
C3A C4A . 1.348(5) ?
C3A H3A . 0.9300 ?
C4A C41A . 1.473(6) ?
C4A C5A . 1.503(5) ?
C41A C42A . 1.384(6) ?
C41A C46A . 1.403(5) ?
C42A C43A . 1.373(6) ?
C42A Cl1 . 1.739(4) ?
C43A C44A . 1.398(7) ?
C43A H43A . 0.9300 ?
C44A C45A . 1.373(7) ?
C44A Cl2 . 1.726(5) ?
C45A C46A . 1.374(6) ?
C45A H45A . 0.9300 ?
C46A H46A . 0.9300 ?
C5A C6A . 1.528(5) ?
C5A H5A2 . 0.9700 ?
C5A H5A1 . 0.9700 ?
C6A C61A . 1.518(5) ?
C6A H6A . 0.9800 ?
C61A C62A . 1.367(6) ?
C61A C66A . 1.384(5) ?
C62A C63A . 1.384(6) ?
C62A H62A . 0.9300 ?
C63A C64A . 1.359(6) ?
C63A H63A . 0.9300 ?
C64A C65A . 1.347(6) ?
C64A F64A . 1.363(5) ?
C65A C66A . 1.388(5) ?
C65A H65A . 0.9300 ?
C66A H66A . 0.9300 ?
C1B C11B . 1.503(4) ?
C1B C2B . 1.520(5) ?
C1B C6B . 1.547(5) ?
C1B H1B . 0.9800 ?
C11B O12B . 1.194(4) ?
C11B O13B . 1.326(4) ?
O13B C14B . 1.453(5) ?
C14B C15B . 1.456(6) ?
C14B H14D . 0.9700 ?
C14B H14C . 0.9700 ?
C15B H15F . 0.9600 ?
C15B H15E . 0.9600 ?
C15B H15D . 0.9600 ?
C2B O2B . 1.227(4) ?
C2B C3B . 1.452(6) ?
C3B C4B . 1.318(5) ?
C3B H3B . 0.9300 ?
C4B C41B . 1.488(5) ?
C4B C5B . 1.506(5) ?
C41B C42B . 1.384(5) ?
C41B C46B . 1.387(5) ?
C42B C43B . 1.378(6) ?
C42B Cl3 . 1.742(4) ?
C43B C44B . 1.359(6) ?
C43B H43B . 0.9300 ?
C44B C45B . 1.365(6) ?
C44B Cl4 . 1.740(4) ?
C45B C46B . 1.390(6) ?
C45B H45B . 0.9300 ?
C46B H46B . 0.9300 ?
C5B C6B . 1.525(5) ?
C5B H5B2 . 0.9700 ?
C5B H5B1 . 0.9700 ?
C6B C61B . 1.510(5) ?
C6B H6B . 0.9800 ?
C61B C62B . 1.379(5) ?
C61B C66B . 1.381(5) ?
C62B C63B . 1.397(5) ?
C62B H62B . 0.9300 ?
C63B C64B . 1.359(5) ?
C63B H63B . 0.9300 ?
C64B C65B . 1.354(6) ?
C64B F64B . 1.359(4) ?
C65B C66B . 1.383(5) ?
C65B H65B . 0.9300 ?
C66B H66B . 0.9300 ?

loop_
_geom_hbond_atom_site_label_D
_geom_hbond_atom_site_label_H
_geom_hbond_atom_site_label_A
_geom_hbond_site_symmetry_A
_geom_hbond_distance_DH
_geom_hbond_distance_HA
_geom_hbond_distance_DA
_geom_hbond_angle_DHA
C1A H1A O12A 1_565 0.98 2.40 3.306(4) 154
C62A H62A O12A 1_565 0.93 2.55 3.442(5) 162
C1B H1B O12B 1_545 0.98 2.39 3.292(4) 153
C62B H62B O12B 1_545 0.93 2.47 3.358(4) 161
C14A H14A Cl1 3 0.97 2.82 3.725(6) 155
C3A H3A O2B . 0.93 2.54 3.360(5) 148
C3B H3B O2A . 0.93 2.51 3.352(5) 151

loop_
_geom_torsion_atom_site_label_1
_geom_torsion_atom_site_label_2
_geom_torsion_atom_site_label_3
_geom_torsion_atom_site_label_4
_geom_torsion_site_symmetry_1
_geom_torsion_site_symmetry_2
_geom_torsion_site_symmetry_3
_geom_torsion_site_symmetry_4
_geom_torsion
_geom_torsion_publ_flag
C6A C1A C11A O12A . . . . -31.8(5) ?
C2A C1A C11A O12A . . . . 90.9(4) ?
C6A C1A C11A O13A . . . . 149.9(3) ?
C2A C1A C11A O13A . . . . -87.4(4) ?
O12A C11A O13A C14A . . . . -8.7(6) ?
C1A C11A O13A C14A . . . . 169.6(3) ?
C11A O13A C14A C15A . . . . -87.8(6) ?
C11A C1A C2A O2A . . . . 21.0(5) ?
C6A C1A C2A O2A . . . . 145.6(4) ?
C11A C1A C2A C3A . . . . -157.5(3) ?
C6A C1A C2A C3A . . . . -32.9(4) ?
O2A C2A C3A C4A . . . . -173.7(4) ?
C1A C2A C3A C4A . . . . 4.8(6) ?
C2A C3A C4A C41A . . . . 179.8(4) ?
C2A C3A C4A C5A . . . . -2.0(6) ?
C3A C4A C41A C42A . . . . -119.3(4) ?
C5A C4A C41A C42A . . . . 62.6(5) ?
C3A C4A C41A C46A . . . . 56.6(5) ?
C5A C4A C41A C46A . . . . -121.6(4) ?
C46A C41A C42A C43A . . . . -0.5(6) ?
C4A C41A C42A C43A . . . . 175.5(4) ?
C46A C41A C42A Cl1 . . . . -176.6(3) ?
C4A C41A C42A Cl1 . . . . -0.6(5) ?
C41A C42A C43A C44A . . . . 2.1(6) ?
Cl1 C42A C43A C44A . . . . 178.3(3) ?
C42A C43A C44A C45A . . . . -1.5(6) ?
C42A C43A C44A Cl2 . . . . 176.8(3) ?
C43A C44A C45A C46A . . . . -0.7(7) ?
Cl2 C44A C45A C46A . . . . -179.0(3) ?
C44A C45A C46A C41A . . . . 2.4(6) ?
C42A C41A C46A C45A . . . . -1.9(6) ?
C4A C41A C46A C45A . . . . -178.0(4) ?
C3A C4A C5A C6A . . . . 27.7(5) ?
C41A C4A C5A C6A . . . . -154.1(3) ?
C11A C1A C6A C61A . . . . -57.8(4) ?
C2A C1A C6A C61A . . . . -178.3(3) ?
C11A C1A C6A C5A . . . . 177.1(3) ?
C2A C1A C6A C5A . . . . 56.5(4) ?
C4A C5A C6A C1A . . . . -54.5(4) ?
C4A C5A C6A C61A . . . . 178.2(3) ?
C1A C6A C61A C62A . . . . -55.0(5) ?
C5A C6A C61A C62A . . . . 68.8(5) ?
C1A C6A C61A C66A . . . . 127.1(4) ?
C5A C6A C61A C66A . . . . -109.1(4) ?
C66A C61A C62A C63A . . . . -0.5(7) ?
C6A C61A C62A C63A . . . . -178.4(4) ?
C61A C62A C63A C64A . . . . 1.1(7) ?
C62A C63A C64A C65A . . . . -1.4(7) ?
C62A C63A C64A F64A . . . . 178.6(4) ?
C63A C64A C65A C66A . . . . 1.1(7) ?
F64A C64A C65A C66A . . . . -178.9(4) ?
C62A C61A C66A C65A . . . . 0.1(6) ?
C6A C61A C66A C65A . . . . 178.1(4) ?
C64A C65A C66A C61A . . . . -0.4(7) ?
C2B C1B C11B O12B . . . . -88.3(4) ?
C6B C1B C11B O12B . . . . 33.7(5) ?
C2B C1B C11B O13B . . . . 88.6(3) ?
C6B C1B C11B O13B . . . . -149.4(3) ?
O12B C11B O13B C14B . . . . 7.7(6) ?
C1B C11B O13B C14B . . . . -169.1(3) ?
C11B O13B C14B C15B . . . . 85.0(5) ?
C11B C1B C2B O2B . . . . -22.8(5) ?
C6B C1B C2B O2B . . . . -146.7(4) ?
C11B C1B C2B C3B . . . . 156.0(3) ?
C6B C1B C2B C3B . . . . 32.1(4) ?
O2B C2B C3B C4B . . . . 175.2(4) ?
C1B C2B C3B C4B . . . . -3.5(6) ?
C2B C3B C4B C41B . . . . 179.8(3) ?
C2B C3B C4B C5B . . . . 0.8(6) ?
C3B C4B C41B C42B . . . . 117.8(4) ?
C5B C4B C41B C42B . . . . -63.2(5) ?
C3B C4B C41B C46B . . . . -58.8(5) ?
C5B C4B C41B C46B . . . . 120.2(4) ?
C46B C41B C42B C43B . . . . 0.0(6) ?
C4B C41B C42B C43B . . . . -176.6(3) ?
C46B C41B C42B Cl3 . . . . 178.6(3) ?
C4B C41B C42B Cl3 . . . . 1.9(5) ?
C41B C42B C43B C44B . . . . -0.5(6) ?
Cl3 C42B C43B C44B . . . . -179.1(3) ?
C42B C43B C44B C45B . . . . 0.4(6) ?
C42B C43B C44B Cl4 . . . . 179.8(3) ?
C43B C44B C45B C46B . . . . 0.3(7) ?
Cl4 C44B C45B C46B . . . . -179.1(3) ?
C42B C41B C46B C45B . . . . 0.7(6) ?
C4B C41B C46B C45B . . . . 177.4(4) ?
C44B C45B C46B C41B . . . . -0.8(6) ?
C3B C4B C5B C6B . . . . -27.6(5) ?
C41B C4B C5B C6B . . . . 153.4(3) ?
C4B C5B C6B C61B . . . . -179.0(3) ?
C4B C5B C6B C1B . . . . 54.4(4) ?
C11B C1B C6B C61B . . . . 59.0(4) ?
C2B C1B C6B C61B . . . . 178.9(3) ?
C11B C1B C6B C5B . . . . -176.4(3) ?
C2B C1B C6B C5B . . . . -56.5(3) ?
C5B C6B C61B C62B . . . . -67.1(5) ?
C1B C6B C61B C62B . . . . 56.0(5) ?
C5B C6B C61B C66B . . . . 109.6(4) ?
C1B C6B C61B C66B . . . . -127.4(3) ?
C66B C61B C62B C63B . . . . -2.1(7) ?
C6B C61B C62B C63B . . . . 174.7(4) ?
C61B C62B C63B C64B . . . . 2.0(8) ?
C62B C63B C64B C65B . . . . -1.0(8) ?
C62B C63B C64B F64B . . . . -179.4(5) ?
F64B C64B C65B C66B . . . . 178.7(4) ?
C63B C64B C65B C66B . . . . 0.3(7) ?
C62B C61B C66B C65B . . . . 1.4(6) ?
C6B C61B C66B C65B . . . . -175.5(4) ?
C64B C65B C66B C61B . . . . -0.4(7) ?
